data_4036912
loop_
_publ_author_name
'Saha, Mrinmoy'
'Li, Xin'
'Collett, Nathan D.'
'Carter, Rich G.'

_publ_section_title
;
 Unified Synthesis of 10-Oxygenated Lycopodium Alkaloids: Impact of
 C10-Stereochemistry on Reactivity.
;
_journal_issue 14
_journal_name_full 'The Journal of organic chemistry'
_journal_page_first 5963
_journal_page_last 5980
_journal_paper_doi 10.1021/acs.joc.6b00900
_journal_volume 81
_journal_year 2016
_chemical_formula_sum 'C22 H30 O6 S'
_chemical_formula_weight 422.52
_space_group_IT_number 5
_space_group_name_Hall 'C 2y'
_space_group_name_H-M_alt 'C 1 2 1'
_symmetry_cell_setting monoclinic
_symmetry_space_group_name_H-M 'C 1 2 1'
_atom_sites_solution_hydrogens difmap
_atom_sites_solution_primary direct
_atom_sites_solution_secondary difmap
_audit_creation_method SHELXLTL
_cell_angle_alpha 90.00
_cell_angle_beta 91.320(2)
_cell_angle_gamma 90.00
_cell_formula_units_Z 4
_cell_length_a 38.764(4)
_cell_length_b 6.8408(7)
_cell_length_c 8.3667(8)
_cell_measurement_reflns_used 9326
_cell_measurement_temperature 173(2)
_cell_measurement_theta_max 28.25
_cell_measurement_theta_min 2.43
_cell_volume 2218.1(4)
_computing_cell_refinement 'Bruker SAINT'
_computing_data_collection 'Bruker SMART'
_computing_data_reduction 'Bruker SAINT'
_computing_molecular_graphics 'Bruker SHELXTL'
_computing_publication_material 'Bruker SHELXTL'
_computing_structure_refinement 'Bruker SHELXTL'
_computing_structure_solution 'Bruker SHELXTL'
_diffrn_ambient_temperature 173(2)
_diffrn_measured_fraction_theta_full 1.000
_diffrn_measured_fraction_theta_max 1.000
_diffrn_measurement_device_type 'Bruker Apex CCD area detector'
_diffrn_measurement_method 'phi and omega scans'
_diffrn_radiation_monochromator graphite
_diffrn_radiation_source 'fine-focus sealed tube'
_diffrn_radiation_type MoK\a
_diffrn_radiation_wavelength 0.71073
_diffrn_reflns_av_R_equivalents 0.0137
_diffrn_reflns_av_sigmaI/netI 0.0168
_diffrn_reflns_limit_h_max 49
_diffrn_reflns_limit_h_min -49
_diffrn_reflns_limit_k_max 8
_diffrn_reflns_limit_k_min -8
_diffrn_reflns_limit_l_max 10
_diffrn_reflns_limit_l_min -10
_diffrn_reflns_number 12471
_diffrn_reflns_theta_full 27.00
_diffrn_reflns_theta_max 27.00
_diffrn_reflns_theta_min 1.05
_exptl_absorpt_coefficient_mu 0.180
_exptl_absorpt_correction_T_max 0.9632
_exptl_absorpt_correction_T_min 0.9331
_exptl_absorpt_correction_type multi-scan
_exptl_absorpt_process_details SADABS
_exptl_crystal_colour colorless
_exptl_crystal_density_diffrn 1.265
_exptl_crystal_density_method 'not measured'
_exptl_crystal_description block
_exptl_crystal_F_000 904
_exptl_crystal_size_max 0.39
_exptl_crystal_size_mid 0.32
_exptl_crystal_size_min 0.21
_refine_diff_density_max 0.782
_refine_diff_density_min -0.286
_refine_diff_density_rms 0.119
_refine_ls_abs_structure_details 'Flack H D (1983), Acta Cryst. A39, 876-881'
_refine_ls_abs_structure_Flack 0.04(6)
_refine_ls_extinction_method none
_refine_ls_goodness_of_fit_ref 1.080
_refine_ls_hydrogen_treatment mixed
_refine_ls_matrix_type full
_refine_ls_number_parameters 364
_refine_ls_number_reflns 4850
_refine_ls_number_restraints 9
_refine_ls_restrained_S_all 1.086
_refine_ls_R_factor_all 0.0380
_refine_ls_R_factor_gt 0.0365
_refine_ls_shift/su_max 0.001
_refine_ls_shift/su_mean 0.000
_refine_ls_structure_factor_coef Fsqd
_refine_ls_weighting_details 'calc w=1/[\s^2^(Fo^2^)+(0.0737P)^2^+0.8242P] where P=(Fo^2^+2Fc^2^)/3'
_refine_ls_weighting_scheme calc
_refine_ls_wR_factor_gt 0.1012
_refine_ls_wR_factor_ref 0.1064
_reflns_number_gt 4742
_reflns_number_total 4850
_reflns_threshold_expression >2sigma(I)
_cod_data_source_file jo6b00900_si_004.cif
_cod_data_source_block rc59
_cod_depositor_comments
;
The following automatic conversions were performed:

data item '_symmetry_cell_setting' value 'Monoclinic' was changed to
'monoclinic' in accordance with the
/home/saulius/struct/COD-crude-data/automatic-downloads/DataCite-retrospective/ACS/depositions/lib/dictionaries/cif_core.dic
dictionary named 'cif_core.dic' version 2.4.2 last updated on
2011-04-26.

Automatic conversion script
Id: cif_fix_values 6909 2019-04-08 15:41:33Z antanas 
;
_cod_original_sg_symbol_H-M C2
_cod_database_code 4036912

loop_
_symmetry_equiv_pos_as_xyz
'x, y, z'
'-x, y, -z'
'x+1/2, y+1/2, z'
'-x+1/2, y+1/2, -z'

loop_
_atom_site_label
_atom_site_type_symbol
_atom_site_fract_x
_atom_site_fract_y
_atom_site_fract_z
_atom_site_U_iso_or_equiv
_atom_site_adp_type
_atom_site_occupancy
_atom_site_symmetry_multiplicity
_atom_site_calc_flag
_atom_site_refinement_flags
_atom_site_disorder_assembly
_atom_site_disorder_group
S1 S 0.830766(10) 0.75059(6) 0.30461(4) 0.02454(11) Uani 1 1 d . . .
O1 O 0.81704(3) 0.2845(2) 0.20160(14) 0.0316(3) Uani 1 1 d . . .
O2 O 0.89240(4) 0.7270(4) 0.78245(19) 0.0637(6) Uani 1 1 d . . .
O3 O 0.92923(3) 0.3137(3) 0.28012(15) 0.0425(4) Uani 1 1 d D . .
O5 O 0.85675(4) 0.9006(2) 0.29207(18) 0.0361(3) Uani 1 1 d . . .
O6 O 0.80618(3) 0.7651(2) 0.43063(14) 0.0346(3) Uani 1 1 d . . .
C1 C 0.85426(4) 0.5173(2) 0.33183(18) 0.0217(3) Uani 1 1 d . A .
C2 C 0.82642(4) 0.3544(2) 0.3275(2) 0.0245(3) Uani 1 1 d . . .
C3 C 0.81241(5) 0.2952(3) 0.4861(2) 0.0304(4) Uani 1 1 d . . .
C4 C 0.84093(5) 0.2264(3) 0.6064(2) 0.0273(3) Uani 1 1 d . . .
C5 C 0.87572(4) 0.3212(3) 0.5684(2) 0.0279(4) Uani 1 1 d . . .
C6 C 0.87126(4) 0.5298(3) 0.50255(19) 0.0240(3) Uani 1 1 d . . .
C7 C 0.90489(5) 0.6471(3) 0.5122(2) 0.0307(4) Uani 1 1 d . . .
C8 C 0.91210(5) 0.7347(4) 0.6748(2) 0.0390(4) Uani 1 1 d . . .
C9 C 0.94601(8) 0.8384(7) 0.6967(4) 0.0830(13) Uani 1 1 d . . .
H9A H 0.9481 0.8883 0.8063 0.125 Uiso 1 1 calc R . .
H9B H 0.9471 0.9476 0.6212 0.125 Uiso 1 1 calc R . .
H9C H 0.9649 0.7469 0.6770 0.125 Uiso 1 1 calc R . .
C10 C 0.83013(5) 0.2689(4) 0.7772(2) 0.0340(4) Uani 1 1 d . . .
C11 C 0.87816(5) 0.4964(3) 0.1885(2) 0.0263(3) Uani 1 1 d . . .
C12 C 0.89920(5) 0.3083(3) 0.1763(2) 0.0316(4) Uani 1 1 d . A .
C13 C 0.9144(3) 0.2793(16) 0.0025(14) 0.0303(18) Uani 0.539(15) 1 d P A 1
H13A H 0.9086 0.1487 -0.0415 0.036 Uiso 0.539(15) 1 calc PR A 1
H13B H 0.9059 0.3813 -0.0725 0.036 Uiso 0.539(15) 1 calc PR A 1
C14 C 0.9573(2) 0.2262(16) 0.1979(10) 0.038(2) Uani 0.539(15) 1 d PD A 1
C15 C 0.98966(14) 0.3046(11) 0.2529(7) 0.0552(17) Uiso 0.539(15) 1 d PD A 1
H15A H 0.9895 0.4469 0.2397 0.083 Uiso 0.539(15) 1 calc PR A 1
H15B H 1.0083 0.2484 0.1905 0.083 Uiso 0.539(15) 1 calc PR A 1
H15C H 0.9933 0.2722 0.3661 0.083 Uiso 0.539(15) 1 calc PR A 1
C16 C 0.9569(2) 0.0074(11) 0.2149(9) 0.076(2) Uiso 0.539(15) 1 d PD A 1
H16A H 0.9345 -0.0431 0.1766 0.114 Uiso 0.539(15) 1 calc PR A 1
H16B H 0.9605 -0.0277 0.3275 0.114 Uiso 0.539(15) 1 calc PR A 1
H16C H 0.9753 -0.0495 0.1514 0.114 Uiso 0.539(15) 1 calc PR A 1
O4 O 0.95016(19) 0.2983(16) 0.0353(8) 0.0504(17) Uani 0.539(15) 1 d PD A 1
C13A C 0.9149(4) 0.296(3) 0.0216(19) 0.058(5) Uani 0.461(15) 1 d P A 2
H13C H 0.9005 0.2135 -0.0509 0.070 Uiso 0.461(15) 1 calc PR A 2
H13D H 0.9165 0.4280 -0.0260 0.070 Uiso 0.461(15) 1 calc PR A 2
C14A C 0.9588(3) 0.283(3) 0.1900(17) 0.061(4) Uani 0.461(15) 1 d PD A 2
C15A C 0.9718(7) 0.081(4) 0.239(3) 0.216(11) Uiso 0.461(15) 1 d PD A 2
H15D H 0.9535 -0.0153 0.2201 0.324 Uiso 0.461(15) 1 calc PR A 2
H15E H 0.9784 0.0823 0.3528 0.324 Uiso 0.461(15) 1 calc PR A 2
H15F H 0.9919 0.0471 0.1758 0.324 Uiso 0.461(15) 1 calc PR A 2
C16A C 0.9879(2) 0.3987(19) 0.2401(11) 0.078(3) Uiso 0.461(15) 1 d PD A 2
H16D H 0.9837 0.5358 0.2118 0.117 Uiso 0.461(15) 1 calc PR A 2
H16E H 1.0086 0.3522 0.1865 0.117 Uiso 0.461(15) 1 calc PR A 2
H16F H 0.9913 0.3873 0.3561 0.117 Uiso 0.461(15) 1 calc PR A 2
O4A O 0.9489(2) 0.2123(13) 0.0396(11) 0.0441(17) Uani 0.461(15) 1 d PD A 2
C17 C 0.80746(4) 0.7377(3) 0.12096(18) 0.0239(3) Uani 1 1 d . . .
C18 C 0.82325(5) 0.7981(3) -0.0181(2) 0.0271(4) Uani 1 1 d . . .
C19 C 0.80449(5) 0.7858(3) -0.1615(2) 0.0310(4) Uani 1 1 d . . .
C20 C 0.77104(5) 0.7166(3) -0.1640(2) 0.0322(4) Uani 1 1 d . . .
C21 C 0.75534(5) 0.6576(3) -0.0240(2) 0.0312(4) Uani 1 1 d . . .
C22 C 0.77380(4) 0.6680(3) 0.1198(2) 0.0274(3) Uani 1 1 d . . .
H3A H 0.7926(8) 0.208(5) 0.473(3) 0.057(8) Uiso 1 1 d . . .
H3B H 0.8024(6) 0.409(4) 0.521(3) 0.034(6) Uiso 1 1 d . . .
H4 H 0.8430(6) 0.074(4) 0.585(3) 0.035(6) Uiso 1 1 d . . .
H5A H 0.8885(6) 0.335(4) 0.675(3) 0.037(6) Uiso 1 1 d . . .
H5B H 0.8879(6) 0.231(4) 0.486(3) 0.038(6) Uiso 1 1 d . . .
H6 H 0.8565(5) 0.586(3) 0.565(3) 0.022(5) Uiso 1 1 d . . .
H7A H 0.9044(6) 0.764(5) 0.440(3) 0.045(6) Uiso 1 1 d . . .
H7B H 0.9224(6) 0.573(4) 0.484(3) 0.027(5) Uiso 1 1 d . . .
H10A H 0.8316(7) 0.395(5) 0.795(3) 0.044(7) Uiso 1 1 d . . .
H10B H 0.8069(7) 0.220(4) 0.796(3) 0.041(6) Uiso 1 1 d . . .
H10C H 0.8451(6) 0.196(4) 0.853(3) 0.041(7) Uiso 1 1 d . . .
H11A H 0.8641(6) 0.496(3) 0.093(3) 0.025(5) Uiso 1 1 d . . .
H11B H 0.8923(6) 0.596(4) 0.184(3) 0.030(6) Uiso 1 1 d . . .
H12 H 0.8849(6) 0.197(3) 0.202(3) 0.025(5) Uiso 1 1 d . . .
H18 H 0.8466(5) 0.854(3) -0.014(2) 0.020(5) Uiso 1 1 d . . .
H19 H 0.8153(7) 0.818(4) -0.246(3) 0.043(7) Uiso 1 1 d . . .
H20 H 0.7581(5) 0.710(4) -0.263(3) 0.031(6) Uiso 1 1 d . . .
H21 H 0.7322(6) 0.621(3) -0.029(3) 0.025(5) Uiso 1 1 d . . .
H22 H 0.7628(6) 0.620(4) 0.212(3) 0.026(5) Uiso 1 1 d . . .

loop_
_atom_site_aniso_label
_atom_site_aniso_U_11
_atom_site_aniso_U_22
_atom_site_aniso_U_33
_atom_site_aniso_U_23
_atom_site_aniso_U_13
_atom_site_aniso_U_12
S1 0.0305(2) 0.02190(19) 0.02111(18) -0.00038(15) -0.00206(13) 0.00138(16)
O1 0.0348(6) 0.0303(7) 0.0292(6) -0.0021(5) -0.0098(5) -0.0012(5)
O2 0.0509(9) 0.1025(17) 0.0381(8) -0.0262(10) 0.0086(7) -0.0247(11)
O3 0.0311(6) 0.0740(11) 0.0225(6) 0.0007(6) 0.0004(5) 0.0168(7)
O5 0.0453(8) 0.0242(6) 0.0383(7) 0.0004(6) -0.0097(6) -0.0058(6)
O6 0.0430(7) 0.0384(7) 0.0224(5) -0.0033(6) 0.0019(5) 0.0121(7)
C1 0.0228(7) 0.0234(8) 0.0189(7) 0.0022(6) -0.0029(6) 0.0005(6)
C2 0.0237(7) 0.0213(8) 0.0283(8) 0.0030(6) -0.0050(6) 0.0013(6)
C3 0.0282(8) 0.0329(11) 0.0301(8) 0.0037(7) 0.0008(6) -0.0064(7)
C4 0.0333(8) 0.0246(9) 0.0239(7) 0.0040(7) 0.0021(6) -0.0024(7)
C5 0.0270(8) 0.0355(9) 0.0210(8) 0.0064(7) -0.0014(6) 0.0024(7)
C6 0.0248(7) 0.0299(9) 0.0172(7) 0.0008(6) -0.0014(6) -0.0040(7)
C7 0.0257(8) 0.0420(11) 0.0242(8) -0.0004(8) -0.0004(6) -0.0079(8)
C8 0.0315(9) 0.0511(12) 0.0341(9) -0.0089(10) -0.0045(7) -0.0057(9)
C9 0.0498(14) 0.129(3) 0.0700(18) -0.049(2) 0.0043(13) -0.0421(18)
C10 0.0419(10) 0.0341(10) 0.0261(8) 0.0031(9) 0.0065(7) -0.0014(8)
C11 0.0296(8) 0.0287(8) 0.0205(7) 0.0021(6) 0.0020(6) 0.0013(7)
C12 0.0300(8) 0.0381(10) 0.0268(8) 0.0021(7) 0.0012(7) 0.0057(7)
C13 0.034(3) 0.044(3) 0.013(2) -0.003(3) 0.006(2) 0.005(3)
C14 0.027(3) 0.068(5) 0.018(3) 0.008(2) 0.0073(19) 0.016(3)
O4 0.037(2) 0.091(5) 0.0243(19) 0.003(3) 0.0092(14) 0.004(4)
C13A 0.053(6) 0.093(9) 0.029(5) -0.025(4) -0.013(3) 0.041(6)
C14A 0.041(5) 0.091(10) 0.052(7) -0.019(6) 0.000(4) 0.020(5)
O4A 0.037(3) 0.063(4) 0.032(2) -0.015(3) -0.0016(19) 0.019(3)
C17 0.0292(7) 0.0211(7) 0.0214(7) 0.0031(7) -0.0011(5) 0.0033(7)
C18 0.0307(8) 0.0247(9) 0.0258(8) 0.0031(6) 0.0021(6) 0.0022(6)
C19 0.0422(9) 0.0292(10) 0.0216(7) 0.0035(7) 0.0027(7) 0.0066(7)
C20 0.0417(9) 0.0280(10) 0.0265(8) -0.0021(7) -0.0086(7) 0.0058(7)
C21 0.0310(9) 0.0267(9) 0.0358(10) 0.0014(7) -0.0048(7) 0.0011(7)
C22 0.0273(8) 0.0265(8) 0.0285(8) 0.0062(7) -0.0004(6) 0.0020(7)

loop_
_atom_type_symbol
_atom_type_description
_atom_type_scat_dispersion_real
_atom_type_scat_dispersion_imag
_atom_type_scat_source
C C 0.0033 0.0016 'International Tables Vol C Tables 4.2.6.8 and 6.1.1.4'
H H 0.0000 0.0000 'International Tables Vol C Tables 4.2.6.8 and 6.1.1.4'
O O 0.0106 0.0060 'International Tables Vol C Tables 4.2.6.8 and 6.1.1.4'
S S 0.1246 0.1234 'International Tables Vol C Tables 4.2.6.8 and 6.1.1.4'

loop_
_geom_angle_atom_site_label_1
_geom_angle_atom_site_label_2
_geom_angle_atom_site_label_3
_geom_angle
O6 S1 O5 118.58(9)
O6 S1 C17 107.84(8)
O5 S1 C17 108.42(8)
O6 S1 C1 107.56(8)
O5 S1 C1 106.28(8)
C17 S1 C1 107.73(8)
C14A O3 C14 16.0(9)
C14A O3 C12 109.3(6)
C14 O3 C12 108.3(4)
C11 C1 C2 110.24(14)
C11 C1 C6 117.97(13)
C2 C1 C6 109.86(12)
C11 C1 S1 106.73(11)
C2 C1 S1 106.07(11)
C6 C1 S1 105.16(11)
O1 C2 C3 123.90(16)
O1 C2 C1 120.08(15)
C3 C2 C1 116.01(14)
C2 C3 C4 112.86(14)
C2 C3 H3A 111.4(17)
C4 C3 H3A 115.8(18)
C2 C3 H3B 102.5(16)
C4 C3 H3B 110.6(16)
H3A C3 H3B 102(2)
C10 C4 C5 111.98(15)
C10 C4 C3 110.07(15)
C5 C4 C3 110.71(14)
C10 C4 H4 111.6(13)
C5 C4 H4 108.1(13)
C3 C4 H4 104.0(13)
C4 C5 C6 111.95(14)
C4 C5 H5A 105.6(13)
C6 C5 H5A 106.2(15)
C4 C5 H5B 107.3(14)
C6 C5 H5B 111.3(14)
H5A C5 H5B 114.3(18)
C7 C6 C5 112.25(15)
C7 C6 C1 114.69(13)
C5 C6 C1 108.55(13)
C7 C6 H6 108.0(14)
C5 C6 H6 105.2(14)
C1 C6 H6 107.7(14)
C8 C7 C6 113.32(15)
C8 C7 H7A 102.9(16)
C6 C7 H7A 112.6(15)
C8 C7 H7B 109.9(14)
C6 C7 H7B 110.0(16)
H7A C7 H7B 108(2)
O2 C8 C9 120.1(2)
O2 C8 C7 123.66(18)
C9 C8 C7 116.23(18)
C8 C9 H9A 109.5
C8 C9 H9B 109.5
H9A C9 H9B 109.5
C8 C9 H9C 109.5
H9A C9 H9C 109.5
H9B C9 H9C 109.5
C4 C10 H10A 108.9(17)
C4 C10 H10B 110.8(15)
H10A C10 H10B 112(2)
C4 C10 H10C 109.8(15)
H10A C10 H10C 111(2)
H10B C10 H10C 105(2)
C12 C11 C1 117.53(14)
C12 C11 H11A 103.5(14)
C1 C11 H11A 108.1(13)
C12 C11 H11B 108.5(15)
C1 C11 H11B 110.3(15)
H11A C11 H11B 108(2)
O3 C12 C13A 101.0(7)
O3 C12 C11 111.34(17)
C13A C12 C11 110.2(7)
O3 C12 C13 104.1(4)
C13A C12 C13 4.9(11)
C11 C12 C13 112.0(4)
O3 C12 H12 110.0(13)
C13A C12 H12 114.2(15)
C11 C12 H12 109.8(13)
C13 C12 H12 109.4(13)
O4 C13 C12 101.1(8)
O4 C13 H13A 111.6
C12 C13 H13A 111.6
O4 C13 H13B 111.6
C12 C13 H13B 111.6
H13A C13 H13B 109.4
C15 C14 O3 111.1(7)
C15 C14 O4 108.6(7)
O3 C14 O4 100.0(7)
C15 C14 C16 110.9(7)
O3 C14 C16 111.1(7)
O4 C14 C16 114.8(8)
C14 C15 H15A 109.5
C14 C15 H15B 109.5
H15A C15 H15B 109.5
C14 C15 H15C 109.5
H15A C15 H15C 109.5
H15B C15 H15C 109.5
C14 C16 H16A 109.5
C14 C16 H16B 109.5
H16A C16 H16B 109.5
C14 C16 H16C 109.5
H16A C16 H16C 109.5
H16B C16 H16C 109.5
C13 O4 C14 108.3(7)
O4A C13A C12 109.4(11)
O4A C13A H13C 109.8
C12 C13A H13C 109.8
O4A C13A H13D 109.8
C12 C13A H13D 109.8
H13C C13A H13D 108.2
O4A C14A O3 109.1(10)
O4A C14A C16A 130.8(12)
O3 C14A C16A 114.0(10)
O4A C14A C15A 90.8(13)
O3 C14A C15A 105.2(13)
C16A C14A C15A 99.7(15)
C14A C15A H15D 109.5
C14A C15A H15E 109.5
H15D C15A H15E 109.5
C14A C15A H15F 109.5
H15D C15A H15F 109.5
H15E C15A H15F 109.5
C14A C16A H16D 109.5
C14A C16A H16E 109.5
H16D C16A H16E 109.5
C14A C16A H16F 109.5
H16D C16A H16F 109.5
H16E C16A H16F 109.5
C14A O4A C13A 100.9(11)
C22 C17 C18 121.86(15)
C22 C17 S1 118.99(12)
C18 C17 S1 119.15(13)
C17 C18 C19 118.21(16)
C17 C18 H18 120.4(12)
C19 C18 H18 121.3(12)
C20 C19 C18 120.37(16)
C20 C19 H19 123.4(17)
C18 C19 H19 116.1(17)
C19 C20 C21 121.05(16)
C19 C20 H20 120.2(13)
C21 C20 H20 118.8(13)
C22 C21 C20 119.20(17)
C22 C21 H21 122.1(14)
C20 C21 H21 118.5(14)
C21 C22 C17 119.30(16)
C21 C22 H22 117.0(13)
C17 C22 H22 123.7(13)

loop_
_geom_bond_atom_site_label_1
_geom_bond_atom_site_label_2
_geom_bond_distance
S1 O6 1.4409(12)
S1 O5 1.4436(15)
S1 C17 1.7666(16)
S1 C1 1.8491(17)
O1 C2 1.205(2)
O2 C8 1.195(3)
O3 C14A 1.401(13)
O3 C14 1.433(9)
O3 C12 1.437(2)
C1 C11 1.539(2)
C1 C2 1.551(2)
C1 C6 1.562(2)
C2 C3 1.501(2)
C3 C4 1.551(2)
C3 H3A 0.98(3)
C3 H3B 0.92(3)
C4 C10 1.527(2)
C4 C5 1.537(2)
C4 H4 1.06(3)
C5 C6 1.538(3)
C5 H5A 1.01(3)
C5 H5B 1.05(3)
C6 C7 1.531(2)
C6 H6 0.87(2)
C7 C8 1.507(3)
C7 H7A 1.00(3)
C7 H7B 0.89(2)
C8 C9 1.501(3)
C9 H9A 0.9800
C9 H9B 0.9800
C9 H9C 0.9800
C10 H10A 0.88(3)
C10 H10B 0.98(3)
C10 H10C 0.98(3)
C11 C12 1.528(3)
C11 H11A 0.96(2)
C11 H11B 0.88(3)
C12 C13A 1.445(15)
C12 C13 1.593(11)
C12 H12 0.97(2)
C13 O4 1.414(13)
C13 H13A 0.9900
C13 H13B 0.9900
C14 C15 1.429(11)
C14 O4 1.467(10)
C14 C16 1.503(11)
C15 H15A 0.9800
C15 H15B 0.9800
C15 H15C 0.9800
C16 H16A 0.9800
C16 H16B 0.9800
C16 H16C 0.9800
C13A O4A 1.439(17)
C13A H13C 0.9900
C13A H13D 0.9900
C14A O4A 1.393(13)
C14A C16A 1.435(14)
C14A C15A 1.521(17)
C15A H15D 0.9800
C15A H15E 0.9800
C15A H15F 0.9800
C16A H16D 0.9800
C16A H16E 0.9800
C16A H16F 0.9800
C17 C22 1.389(2)
C17 C18 1.390(2)
C18 C19 1.391(2)
C18 H18 0.98(2)
C19 C20 1.380(3)
C19 H19 0.86(3)
C20 C21 1.392(3)
C20 H20 0.96(2)
C21 C22 1.388(3)
C21 H21 0.93(2)
C22 H22 0.95(2)

loop_
_geom_torsion_atom_site_label_1
_geom_torsion_atom_site_label_2
_geom_torsion_atom_site_label_3
_geom_torsion_atom_site_label_4
_geom_torsion
O6 S1 C1 C11 175.35(11)
O5 S1 C1 C11 -56.69(12)
C17 S1 C1 C11 59.34(13)
O6 S1 C1 C2 57.80(12)
O5 S1 C1 C2 -174.24(11)
C17 S1 C1 C2 -58.21(12)
O6 S1 C1 C6 -58.58(12)
O5 S1 C1 C6 69.38(12)
C17 S1 C1 C6 -174.59(10)
C11 C1 C2 O1 -28.1(2)
C6 C1 C2 O1 -159.71(15)
S1 C1 C2 O1 87.12(17)
C11 C1 C2 C3 152.62(14)
C6 C1 C2 C3 21.0(2)
S1 C1 C2 C3 -92.20(15)
O1 C2 C3 C4 123.87(19)
C1 C2 C3 C4 -56.8(2)
C2 C3 C4 C10 150.83(17)
C2 C3 C4 C5 26.5(2)
C10 C4 C5 C6 -89.18(18)
C3 C4 C5 C6 34.1(2)
C4 C5 C6 C7 162.58(14)
C4 C5 C6 C1 -69.59(17)
C11 C1 C6 C7 37.9(2)
C2 C1 C6 C7 165.35(16)
S1 C1 C6 C7 -80.90(17)
C11 C1 C6 C5 -88.55(17)
C2 C1 C6 C5 38.91(18)
S1 C1 C6 C5 152.67(11)
C5 C6 C7 C8 -81.8(2)
C1 C6 C7 C8 153.68(17)
C6 C7 C8 O2 -5.5(4)
C6 C7 C8 C9 175.3(3)
C2 C1 C11 C12 -61.72(19)
C6 C1 C11 C12 65.6(2)
S1 C1 C11 C12 -176.49(13)
C14A O3 C12 C13A -6.6(11)
C14 O3 C12 C13A -23.5(9)
C14A O3 C12 C11 -123.6(8)
C14 O3 C12 C11 -140.5(5)
C14A O3 C12 C13 -2.7(9)
C14 O3 C12 C13 -19.7(6)
C1 C11 C12 O3 -79.7(2)
C1 C11 C12 C13A 169.1(8)
C1 C11 C12 C13 164.2(4)
O3 C12 C13 O4 -7.1(8)
C13A C12 C13 O4 44(12)
C11 C12 C13 O4 113.3(7)
C14A O3 C14 C15 56(3)
C12 O3 C14 C15 152.2(5)
C14A O3 C14 O4 -59(3)
C12 O3 C14 O4 37.7(8)
C14A O3 C14 C16 179(100)
C12 O3 C14 C16 -84.0(6)
C12 C13 O4 C14 31.1(11)
C15 C14 O4 C13 -160.0(9)
O3 C14 O4 C13 -43.7(12)
C16 C14 O4 C13 75.3(11)
O3 C12 C13A O4A 24.5(14)
C11 C12 C13A O4A 142.3(11)
C13 C12 C13A O4A -106(12)
C14 O3 C14A O4A 75(3)
C12 O3 C14A O4A -13.8(16)
C14 O3 C14A C16A -129(4)
C12 O3 C14A C16A 141.8(10)
C14 O3 C14A C15A -21(3)
C12 O3 C14A C15A -110.0(14)
O3 C14A O4A C13A 27.7(18)
C16A C14A O4A C13A -122.5(17)
C15A C14A O4A C13A 134.0(16)
C12 C13A O4A C14A -32.7(18)
O6 S1 C17 C22 -24.66(17)
O5 S1 C17 C22 -154.21(15)
C1 S1 C17 C22 91.17(15)
O6 S1 C17 C18 155.14(15)
O5 S1 C17 C18 25.58(17)
C1 S1 C17 C18 -89.04(15)
C22 C17 C18 C19 -0.5(3)
S1 C17 C18 C19 179.71(14)
C17 C18 C19 C20 0.4(3)
C18 C19 C20 C21 0.0(3)
C19 C20 C21 C22 -0.3(3)
C20 C21 C22 C17 0.2(3)
C18 C17 C22 C21 0.2(3)
S1 C17 C22 C21 179.98(14)
